data_4340790
loop_
_publ_author_name
'Cheng, Ru-Jen'
'Chen, Yu-Hsuan'
'Chen, Ching-Chin'
'Lee, Gene-Hsiang'
'Peng, Shie-Ming'
'Chen, Peter Ping-Yu'

_publ_section_title
;
 Dual-Channel-Mediated Spin Coupling for One-Electron-Oxidized
 Cobalt(II)-Saddled Porphyrin.
;
_journal_issue 17
_journal_name_full 'Inorganic chemistry'
_journal_page_first 8848
_journal_page_last 8850
_journal_paper_doi 10.1021/ic501120k
_journal_volume 53
_journal_year 2014
_chemical_formula_moiety 'C60 H60 Cl Co N4'
_chemical_formula_sum 'C60 H60 Cl Co N4'
_chemical_formula_weight 931.50
_space_group_IT_number 14
_symmetry_cell_setting monoclinic
_symmetry_Int_Tables_number 14
_symmetry_space_group_name_Hall '-P 2ybc'
_symmetry_space_group_name_H-M 'P 1 21/c 1'
_atom_sites_solution_hydrogens geom
_atom_sites_solution_primary direct
_atom_sites_solution_secondary difmap
_audit_creation_method SHELXL-97
_cell_angle_alpha 90.00
_cell_angle_beta 98.044(4)
_cell_angle_gamma 90.00
_cell_formula_units_Z 4
_cell_length_a 16.3446(9)
_cell_length_b 20.2988(9)
_cell_length_c 14.9598(6)
_cell_measurement_reflns_used 3314
_cell_measurement_temperature 110(2)
_cell_measurement_theta_max 29.0798
_cell_measurement_theta_min 2.7043
_cell_volume 4914.5(4)
_computing_cell_refinement
; 
CrysAlis RED, Oxford Diffraction Ltd., 
Version 1.171.32.29 (release 10-06-2008 CrysAlis171 .NET) 
(compiled Jun 10 2008,16:49:55) 
;
_computing_data_collection
; 
CrysAlis CCD, Oxford Diffraction Ltd., 
Version 1.171.32.29 (release 10-06-2008 CrysAlis171 .NET) 
(compiled Jun 10 2008,16:49:55) 
;
_computing_data_reduction
; 
CrysAlis RED, Oxford Diffraction Ltd., 
Version 1.171.32.29 (release 10-06-2008 CrysAlis171 .NET) 
(compiled Jun 10 2008,16:49:55) 
;
_computing_molecular_graphics 'Bruker SHELXTL'
_computing_publication_material 'Bruker SHELXTL'
_computing_structure_refinement 'SHELXL-97 (Sheldrick, 1997)'
_computing_structure_solution 'SHELXS-97 (Sheldrick, 1990)'
_diffrn_ambient_temperature 110(2)
_diffrn_measured_fraction_theta_full 0.999
_diffrn_measured_fraction_theta_max 0.855
_diffrn_measurement_device_type 'CCD detector'
_diffrn_measurement_method '\w scans'
_diffrn_radiation_monochromator graphite
_diffrn_radiation_probe x-ray
_diffrn_radiation_type MoK\a
_diffrn_radiation_wavelength 0.71073
_diffrn_reflns_av_R_equivalents 0.0769
_diffrn_reflns_av_sigmaI/netI 0.1595
_diffrn_reflns_limit_h_max 21
_diffrn_reflns_limit_h_min -17
_diffrn_reflns_limit_k_max 22
_diffrn_reflns_limit_k_min -27
_diffrn_reflns_limit_l_max 20
_diffrn_reflns_limit_l_min -20
_diffrn_reflns_number 23078
_diffrn_reflns_theta_full 26.00
_diffrn_reflns_theta_max 29.14
_diffrn_reflns_theta_min 2.71
_diffrn_source 'fine-focus sealed tube'
_exptl_absorpt_coefficient_mu 0.447
_exptl_absorpt_correction_T_max 1.00000
_exptl_absorpt_correction_T_min 0.96862
_exptl_absorpt_correction_type multi-scan
_exptl_absorpt_process_details
;
CrysAlisPro, Agilent Technologies,
Version 1.171.35.19 (release 27-10-2011 CrysAlis171 .NET)
(compiled Oct 27 2011,15:02:11)
Empirical absorption correction using spherical harmonics,
 implemented in SCALE3 ABSPACK scaling algorithm.
;
_exptl_crystal_colour blue
_exptl_crystal_density_diffrn 1.259
_exptl_crystal_density_method 'not measured'
_exptl_crystal_description parallelepiped
_exptl_crystal_F_000 1968
_exptl_crystal_size_max 0.48
_exptl_crystal_size_mid 0.20
_exptl_crystal_size_min 0.10
_refine_diff_density_max 0.576
_refine_diff_density_min -0.987
_refine_diff_density_rms 0.095
_refine_ls_extinction_method none
_refine_ls_goodness_of_fit_ref 1.018
_refine_ls_hydrogen_treatment constr
_refine_ls_matrix_type full
_refine_ls_number_parameters 609
_refine_ls_number_reflns 11346
_refine_ls_number_restraints 0
_refine_ls_restrained_S_all 1.018
_refine_ls_R_factor_all 0.1827
_refine_ls_R_factor_gt 0.0830
_refine_ls_shift/su_max 0.000
_refine_ls_shift/su_mean 0.000
_refine_ls_structure_factor_coef Fsqd
_refine_ls_weighting_details 'calc w=1/[\s^2^(Fo^2^)+(0.0910P)^2^+6.6357P] where P=(Fo^2^+2Fc^2^)/3'
_refine_ls_weighting_scheme calc
_refine_ls_wR_factor_gt 0.1919
_refine_ls_wR_factor_ref 0.2518
_reflns_number_gt 5494
_reflns_number_total 11346
_reflns_threshold_expression >2sigma(I)
_cod_data_source_file ic501120k_si_002.cif
_cod_data_source_block cooetppcl
_cod_depositor_comments 'Adding full bibliography for 4340787--4340790.cif.'
_cod_original_sg_symbol_H-M 'P 21/c'
_cod_database_code 4340790

loop_
_symmetry_equiv_pos_as_xyz
'x, y, z'
'-x, y+1/2, -z+1/2'
'-x, -y, -z'
'x, -y-1/2, z-1/2'

loop_
_atom_site_label
_atom_site_type_symbol
_atom_site_fract_x
_atom_site_fract_y
_atom_site_fract_z
_atom_site_U_iso_or_equiv
_atom_site_adp_type
_atom_site_occupancy
_atom_site_symmetry_multiplicity
_atom_site_calc_flag
_atom_site_refinement_flags
_atom_site_disorder_assembly
_atom_site_disorder_group
Co Co 0.26861(4) 0.39081(3) 0.39970(4) 0.0247(2) Uani 1 1 d . . .
Cl Cl 0.27877(11) 0.49207(9) 0.45488(12) 0.0568(5) Uani 1 1 d . . .
N1 N 0.3596(3) 0.3855(2) 0.3296(3) 0.0246(9) Uani 1 1 d . . .
N2 N 0.1977(3) 0.4245(2) 0.2948(3) 0.0258(10) Uani 1 1 d . . .
N3 N 0.1735(3) 0.3659(2) 0.4540(3) 0.0261(10) Uani 1 1 d . . .
N4 N 0.3406(3) 0.3592(2) 0.5053(3) 0.0272(10) Uani 1 1 d . . .
C1 C 0.4348(3) 0.3538(2) 0.3551(3) 0.0248(11) Uani 1 1 d . . .
C2 C 0.4730(3) 0.3392(3) 0.2740(3) 0.0277(12) Uani 1 1 d . . .
C3 C 0.4247(3) 0.3677(3) 0.2028(3) 0.0276(12) Uani 1 1 d . . .
C4 C 0.3559(3) 0.3992(2) 0.2394(3) 0.0246(11) Uani 1 1 d . . .
C5 C 0.2984(3) 0.4441(2) 0.1938(3) 0.0232(11) Uani 1 1 d . . .
C6 C 0.2268(3) 0.4615(3) 0.2288(3) 0.0260(11) Uani 1 1 d . . .
C7 C 0.1685(3) 0.5135(3) 0.1983(4) 0.0291(12) Uani 1 1 d . A .
C8 C 0.1006(3) 0.5040(3) 0.2426(4) 0.0325(13) Uani 1 1 d . . .
C9 C 0.1182(3) 0.4454(3) 0.2986(3) 0.0262(11) Uani 1 1 d . . .
C10 C 0.0642(3) 0.4098(3) 0.3450(3) 0.0286(12) Uani 1 1 d . . .
C11 C 0.0921(3) 0.3645(3) 0.4127(3) 0.0280(12) Uani 1 1 d . . .
C12 C 0.0440(3) 0.3206(3) 0.4616(3) 0.0296(12) Uani 1 1 d . . .
C13 C 0.0940(3) 0.3026(3) 0.5396(3) 0.0278(12) Uani 1 1 d . . .
C14 C 0.1737(3) 0.3340(3) 0.5370(3) 0.0280(12) Uani 1 1 d . . .
C15 C 0.2398(3) 0.3417(3) 0.6071(3) 0.0285(12) Uani 1 1 d . . .
C16 C 0.3177(3) 0.3614(3) 0.5915(3) 0.0301(12) Uani 1 1 d . . .
C17 C 0.3904(4) 0.3765(3) 0.6563(3) 0.0340(13) Uani 1 1 d . . .
C18 C 0.4565(3) 0.3750(3) 0.6108(4) 0.0336(13) Uani 1 1 d . B .
C19 C 0.4254(3) 0.3618(3) 0.5165(4) 0.0294(12) Uani 1 1 d . . .
C20 C 0.4705(3) 0.3487(3) 0.4453(4) 0.0301(12) Uani 1 1 d . . .
C21 C 0.5462(3) 0.2957(3) 0.2646(4) 0.0328(13) Uani 1 1 d . . .
H21A H 0.5296 0.2628 0.2166 0.039 Uiso 1 1 calc R . .
H21B H 0.5616 0.2713 0.3218 0.039 Uiso 1 1 calc R . .
C22 C 0.6220(4) 0.3327(4) 0.2421(5) 0.0546(18) Uani 1 1 d . . .
H22A H 0.6667 0.3013 0.2370 0.082 Uiso 1 1 calc R . .
H22B H 0.6401 0.3645 0.2901 0.082 Uiso 1 1 calc R . .
H22C H 0.6079 0.3561 0.1846 0.082 Uiso 1 1 calc R . .
C23 C 0.4348(3) 0.3573(3) 0.1053(4) 0.0319(13) Uani 1 1 d . . .
H23A H 0.4919 0.3426 0.1014 0.038 Uiso 1 1 calc R . .
H23B H 0.4255 0.3995 0.0723 0.038 Uiso 1 1 calc R . .
C24 C 0.3744(4) 0.3062(3) 0.0616(4) 0.0383(14) Uani 1 1 d . . .
H24A H 0.3823 0.3005 -0.0017 0.057 Uiso 1 1 calc R . .
H24B H 0.3178 0.3210 0.0646 0.057 Uiso 1 1 calc R . .
H24C H 0.3841 0.2642 0.0936 0.057 Uiso 1 1 calc R . .
C25 C 0.3173(3) 0.4735(3) 0.1068(3) 0.0270(12) Uani 1 1 d . . .
C26 C 0.3833(3) 0.5162(3) 0.1059(4) 0.0324(13) Uani 1 1 d . . .
H26A H 0.4159 0.5284 0.1610 0.039 Uiso 1 1 calc R . .
C27 C 0.4018(4) 0.5410(3) 0.0256(4) 0.0379(14) Uani 1 1 d . . .
H27A H 0.4464 0.5710 0.0257 0.045 Uiso 1 1 calc R . .
C28 C 0.3559(4) 0.5225(3) -0.0552(4) 0.0396(15) Uani 1 1 d . . .
H28A H 0.3701 0.5388 -0.1105 0.048 Uiso 1 1 calc R . .
C29 C 0.2893(4) 0.4804(3) -0.0558(4) 0.0396(14) Uani 1 1 d . . .
H29A H 0.2572 0.4683 -0.1112 0.048 Uiso 1 1 calc R . .
C30 C 0.2699(3) 0.4563(3) 0.0250(4) 0.0314(12) Uani 1 1 d . . .
H30A H 0.2239 0.4277 0.0250 0.038 Uiso 1 1 calc R . .
C31 C 0.1811(4) 0.5731(3) 0.1409(4) 0.0391(14) Uani 1 1 d . . .
C32 C 0.2445(6) 0.6222(4) 0.1981(7) 0.053(2) Uani 0.683(9) 1 d P A 1
H32A H 0.2670 0.6013 0.2553 0.080 Uiso 0.683(9) 1 calc PR A 1
H32B H 0.2158 0.6629 0.2103 0.080 Uiso 0.683(9) 1 calc PR A 1
H32C H 0.2897 0.6325 0.1638 0.080 Uiso 0.683(9) 1 calc PR A 1
C32' C 0.1218(13) 0.5677(10) 0.0457(15) 0.053(2) Uani 0.317(9) 1 d P A 2
H32D H 0.0937 0.5249 0.0417 0.080 Uiso 0.317(9) 1 calc PR A 2
H32E H 0.1550 0.5717 -0.0038 0.080 Uiso 0.317(9) 1 calc PR A 2
H32F H 0.0806 0.6030 0.0411 0.080 Uiso 0.317(9) 1 calc PR A 2
C33 C 0.0331(4) 0.5527(3) 0.2474(4) 0.0381(14) Uani 1 1 d . . .
H33A H -0.0200 0.5292 0.2471 0.046 Uiso 1 1 calc R . .
H33B H 0.0281 0.5818 0.1938 0.046 Uiso 1 1 calc R . .
C34 C 0.0511(4) 0.5946(4) 0.3337(5) 0.0542(18) Uani 1 1 d . . .
H34A H 0.0061 0.6262 0.3358 0.081 Uiso 1 1 calc R . .
H34B H 0.1032 0.6183 0.3335 0.081 Uiso 1 1 calc R . .
H34C H 0.0553 0.5658 0.3867 0.081 Uiso 1 1 calc R . .
C35 C -0.0266(3) 0.4233(3) 0.3240(4) 0.0341(13) Uani 1 1 d . . .
C36 C -0.0707(4) 0.4062(3) 0.2403(4) 0.0444(16) Uani 1 1 d . . .
H36A H -0.0432 0.3855 0.1960 0.053 Uiso 1 1 calc R . .
C37 C -0.1548(4) 0.4195(4) 0.2222(5) 0.058(2) Uani 1 1 d . . .
H37A H -0.1847 0.4076 0.1654 0.070 Uiso 1 1 calc R . .
C38 C -0.1950(4) 0.4497(4) 0.2851(6) 0.056(2) Uani 1 1 d . . .
H38A H -0.2524 0.4587 0.2717 0.067 Uiso 1 1 calc R . .
C39 C -0.1531(4) 0.4669(3) 0.3675(5) 0.0468(17) Uani 1 1 d . . .
H39A H -0.1814 0.4881 0.4107 0.056 Uiso 1 1 calc R . .
C40 C -0.0687(3) 0.4533(3) 0.3881(4) 0.0362(14) Uani 1 1 d . . .
H40A H -0.0400 0.4645 0.4457 0.043 Uiso 1 1 calc R . .
C41 C -0.0410(3) 0.2938(3) 0.4300(4) 0.0373(14) Uani 1 1 d . . .
H41A H -0.0788 0.3308 0.4105 0.045 Uiso 1 1 calc R . .
H41B H -0.0621 0.2713 0.4809 0.045 Uiso 1 1 calc R . .
C42 C -0.0412(4) 0.2451(4) 0.3514(6) 0.070(2) Uani 1 1 d . . .
H42A H -0.0977 0.2295 0.3323 0.105 Uiso 1 1 calc R . .
H42B H -0.0054 0.2076 0.3711 0.105 Uiso 1 1 calc R . .
H42C H -0.0207 0.2673 0.3008 0.105 Uiso 1 1 calc R . .
C43 C 0.0724(4) 0.2530(3) 0.6076(4) 0.0339(13) Uani 1 1 d . . .
H43A H 0.0116 0.2472 0.5994 0.041 Uiso 1 1 calc R . .
H43B H 0.0893 0.2708 0.6690 0.041 Uiso 1 1 calc R . .
C44 C 0.1126(4) 0.1862(3) 0.6007(4) 0.0463(16) Uani 1 1 d . . .
H44A H 0.0956 0.1566 0.6465 0.069 Uiso 1 1 calc R . .
H44B H 0.1728 0.1911 0.6107 0.069 Uiso 1 1 calc R . .
H44C H 0.0953 0.1677 0.5405 0.069 Uiso 1 1 calc R . .
C45 C 0.2243(3) 0.3284(3) 0.7016(3) 0.0315(13) Uani 1 1 d . . .
C46 C 0.1699(3) 0.3682(3) 0.7410(4) 0.0327(13) Uani 1 1 d . . .
H46A H 0.1423 0.4036 0.7078 0.039 Uiso 1 1 calc R . .
C47 C 0.1559(4) 0.3560(3) 0.8293(4) 0.0376(14) Uani 1 1 d . . .
H47A H 0.1188 0.3832 0.8561 0.045 Uiso 1 1 calc R . .
C48 C 0.1954(4) 0.3049(3) 0.8778(4) 0.0373(14) Uani 1 1 d . . .
H48A H 0.1849 0.2964 0.9376 0.045 Uiso 1 1 calc R . .
C49 C 0.2504(4) 0.2660(3) 0.8397(4) 0.0352(13) Uani 1 1 d . . .
H49A H 0.2789 0.2316 0.8740 0.042 Uiso 1 1 calc R . .
C50 C 0.2644(4) 0.2767(3) 0.7511(4) 0.0352(13) Uani 1 1 d . . .
H50A H 0.3012 0.2489 0.7246 0.042 Uiso 1 1 calc R . .
C51 C 0.3916(4) 0.3989(3) 0.7531(4) 0.0427(15) Uani 1 1 d . . .
H51A H 0.3337 0.4040 0.7644 0.051 Uiso 1 1 calc R . .
H51B H 0.4175 0.4431 0.7594 0.051 Uiso 1 1 calc R . .
C52 C 0.4361(4) 0.3548(4) 0.8265(5) 0.065(2) Uani 1 1 d . . .
H52A H 0.4329 0.3744 0.8858 0.097 Uiso 1 1 calc R . .
H52B H 0.4941 0.3502 0.8178 0.097 Uiso 1 1 calc R . .
H52C H 0.4098 0.3113 0.8233 0.097 Uiso 1 1 calc R . .
C53 C 0.5421(4) 0.3974(4) 0.6481(4) 0.0495(17) Uani 1 1 d . . .
C54 C 0.5508(5) 0.4665(4) 0.6329(6) 0.056(3) Uani 0.802(12) 1 d P B 1
H54A H 0.6069 0.4804 0.6572 0.084 Uiso 0.802(12) 1 calc PR B 1
H54B H 0.5107 0.4908 0.6630 0.084 Uiso 0.802(12) 1 calc PR B 1
H54C H 0.5408 0.4754 0.5679 0.084 Uiso 0.802(12) 1 calc PR B 1
C54' C 0.6124(18) 0.3715(15) 0.6829(17) 0.037(9) Uani 0.198(12) 1 d P B 2
H54D H 0.6522 0.4067 0.7018 0.055 Uiso 0.198(12) 1 calc PR B 2
H54E H 0.6337 0.3438 0.6376 0.055 Uiso 0.198(12) 1 calc PR B 2
H54F H 0.6043 0.3446 0.7353 0.055 Uiso 0.198(12) 1 calc PR B 2
C55 C 0.5576(3) 0.3267(3) 0.4679(3) 0.0297(12) Uani 1 1 d . . .
C56 C 0.5744(4) 0.2628(3) 0.4991(4) 0.0409(15) Uani 1 1 d . . .
H56A H 0.5299 0.2341 0.5066 0.049 Uiso 1 1 calc R . .
C57 C 0.6558(4) 0.2402(4) 0.5195(5) 0.0537(19) Uani 1 1 d . . .
H57A H 0.6661 0.1962 0.5398 0.064 Uiso 1 1 calc R . .
C58 C 0.7199(4) 0.2808(4) 0.5104(5) 0.058(2) Uani 1 1 d . . .
H58A H 0.7751 0.2652 0.5238 0.070 Uiso 1 1 calc R . .
C59 C 0.7049(4) 0.3460(4) 0.4811(4) 0.0497(17) Uani 1 1 d . . .
H59A H 0.7499 0.3748 0.4765 0.060 Uiso 1 1 calc R . .
C60 C 0.6249(4) 0.3683(3) 0.4591(4) 0.0386(14) Uani 1 1 d . . .
H60A H 0.6151 0.4121 0.4378 0.046 Uiso 1 1 calc R . .

loop_
_atom_site_aniso_label
_atom_site_aniso_U_11
_atom_site_aniso_U_22
_atom_site_aniso_U_33
_atom_site_aniso_U_23
_atom_site_aniso_U_13
_atom_site_aniso_U_12
Co 0.0287(4) 0.0293(4) 0.0164(3) 0.0011(3) 0.0046(3) -0.0003(3)
Cl 0.0659(12) 0.0554(10) 0.0497(10) -0.0078(9) 0.0096(9) -0.0009(9)
N1 0.028(2) 0.028(2) 0.017(2) 0.0029(19) 0.0039(17) -0.0008(19)
N2 0.030(2) 0.030(2) 0.019(2) 0.0032(19) 0.0093(18) 0.0010(19)
N3 0.027(2) 0.034(2) 0.017(2) 0.0019(19) 0.0039(18) 0.0036(19)
N4 0.029(2) 0.036(3) 0.017(2) 0.0014(19) 0.0056(18) 0.003(2)
C1 0.023(3) 0.029(3) 0.023(3) 0.006(2) 0.004(2) 0.001(2)
C2 0.031(3) 0.029(3) 0.025(3) -0.003(2) 0.009(2) -0.002(2)
C3 0.030(3) 0.030(3) 0.023(3) -0.003(2) 0.007(2) -0.002(2)
C4 0.028(3) 0.029(3) 0.018(2) -0.002(2) 0.008(2) -0.003(2)
C5 0.031(3) 0.022(3) 0.017(2) -0.001(2) 0.005(2) -0.002(2)
C6 0.031(3) 0.027(3) 0.021(3) 0.003(2) 0.009(2) 0.004(2)
C7 0.033(3) 0.030(3) 0.025(3) 0.004(2) 0.010(2) 0.006(2)
C8 0.039(3) 0.033(3) 0.025(3) 0.001(3) 0.005(2) 0.009(3)
C9 0.028(3) 0.034(3) 0.017(2) -0.001(2) 0.005(2) 0.002(2)
C10 0.034(3) 0.037(3) 0.015(2) 0.001(2) 0.004(2) 0.001(2)
C11 0.032(3) 0.034(3) 0.021(3) -0.003(2) 0.012(2) 0.000(2)
C12 0.030(3) 0.037(3) 0.023(3) 0.002(2) 0.008(2) 0.003(2)
C13 0.031(3) 0.033(3) 0.023(3) 0.001(2) 0.013(2) 0.003(2)
C14 0.035(3) 0.032(3) 0.020(3) 0.005(2) 0.012(2) 0.007(2)
C15 0.035(3) 0.031(3) 0.022(3) 0.007(2) 0.010(2) 0.006(2)
C16 0.037(3) 0.034(3) 0.020(3) 0.000(2) 0.006(2) 0.004(2)
C17 0.041(3) 0.042(3) 0.017(3) 0.001(2) -0.003(2) -0.001(3)
C18 0.039(3) 0.040(3) 0.020(3) 0.001(2) 0.000(2) 0.004(3)
C19 0.026(3) 0.038(3) 0.023(3) 0.002(2) 0.002(2) 0.002(2)
C20 0.033(3) 0.031(3) 0.028(3) 0.000(2) 0.009(2) -0.003(2)
C21 0.034(3) 0.041(3) 0.024(3) 0.000(3) 0.007(2) 0.006(3)
C22 0.046(4) 0.076(5) 0.044(4) 0.002(4) 0.013(3) 0.000(4)
C23 0.034(3) 0.037(3) 0.026(3) 0.003(3) 0.010(2) 0.003(3)
C24 0.049(4) 0.043(3) 0.024(3) -0.005(3) 0.009(3) -0.001(3)
C25 0.029(3) 0.032(3) 0.022(3) 0.003(2) 0.009(2) -0.001(2)
C26 0.035(3) 0.039(3) 0.024(3) 0.001(3) 0.007(2) -0.005(3)
C27 0.039(3) 0.042(3) 0.034(3) 0.004(3) 0.012(3) -0.005(3)
C28 0.047(4) 0.054(4) 0.022(3) 0.008(3) 0.018(3) 0.004(3)
C29 0.048(4) 0.044(4) 0.027(3) 0.004(3) 0.010(3) 0.000(3)
C30 0.034(3) 0.034(3) 0.025(3) 0.003(2) 0.002(2) -0.003(2)
C31 0.045(4) 0.032(3) 0.043(4) 0.014(3) 0.014(3) 0.003(3)
C32 0.062(6) 0.039(5) 0.060(6) 0.009(5) 0.014(5) 0.001(4)
C32' 0.062(6) 0.039(5) 0.060(6) 0.009(5) 0.014(5) 0.001(4)
C33 0.040(3) 0.039(3) 0.036(3) 0.008(3) 0.009(3) 0.007(3)
C34 0.047(4) 0.062(4) 0.055(4) -0.008(4) 0.013(3) 0.009(3)
C35 0.026(3) 0.041(3) 0.036(3) 0.012(3) 0.010(2) 0.003(3)
C36 0.043(4) 0.055(4) 0.033(3) 0.003(3) -0.002(3) 0.001(3)
C37 0.031(4) 0.071(5) 0.065(5) 0.017(4) -0.022(3) -0.004(3)
C38 0.028(3) 0.062(4) 0.079(5) 0.028(4) 0.014(4) 0.005(3)
C39 0.038(4) 0.052(4) 0.056(4) 0.027(3) 0.025(3) 0.016(3)
C40 0.036(3) 0.041(3) 0.035(3) 0.009(3) 0.014(3) 0.004(3)
C41 0.030(3) 0.042(3) 0.040(3) 0.014(3) 0.006(3) -0.002(3)
C42 0.052(5) 0.058(5) 0.098(6) -0.034(5) -0.001(4) -0.008(4)
C43 0.039(3) 0.036(3) 0.029(3) 0.008(3) 0.015(3) -0.004(3)
C44 0.060(4) 0.041(4) 0.042(4) 0.012(3) 0.024(3) 0.003(3)
C45 0.038(3) 0.040(3) 0.018(3) 0.008(2) 0.010(2) 0.006(3)
C46 0.035(3) 0.039(3) 0.025(3) 0.003(3) 0.006(2) 0.007(3)
C47 0.045(4) 0.045(4) 0.024(3) -0.001(3) 0.010(3) 0.008(3)
C48 0.043(3) 0.050(4) 0.019(3) 0.001(3) 0.008(2) -0.002(3)
C49 0.049(4) 0.037(3) 0.019(3) 0.007(3) 0.004(2) 0.006(3)
C50 0.046(4) 0.038(3) 0.022(3) -0.001(3) 0.008(2) 0.003(3)
C51 0.042(3) 0.063(4) 0.022(3) -0.010(3) 0.000(2) 0.008(3)
C52 0.059(5) 0.101(6) 0.036(4) -0.004(4) 0.012(3) 0.001(4)
C53 0.039(4) 0.072(5) 0.035(3) -0.006(4) -0.004(3) -0.007(4)
C54 0.051(5) 0.064(6) 0.049(5) -0.006(5) -0.005(4) -0.014(4)
C54' 0.05(2) 0.050(19) 0.014(13) -0.003(12) 0.016(13) -0.012(15)
C55 0.032(3) 0.042(3) 0.016(2) -0.001(2) 0.003(2) 0.005(2)
C56 0.040(4) 0.044(4) 0.040(3) 0.008(3) 0.010(3) 0.000(3)
C57 0.045(4) 0.063(4) 0.056(4) 0.027(4) 0.013(3) 0.021(3)
C58 0.034(4) 0.072(5) 0.069(5) 0.016(4) 0.011(3) 0.005(4)
C59 0.032(3) 0.072(5) 0.047(4) 0.003(4) 0.011(3) -0.010(3)
C60 0.039(3) 0.046(4) 0.032(3) -0.001(3) 0.010(3) -0.007(3)

loop_
_atom_type_symbol
_atom_type_description
_atom_type_scat_dispersion_real
_atom_type_scat_dispersion_imag
_atom_type_scat_source
C C 0.0033 0.0016 'International Tables Vol C Tables 4.2.6.8 and 6.1.1.4'
H H 0.0000 0.0000 'International Tables Vol C Tables 4.2.6.8 and 6.1.1.4'
N N 0.0061 0.0033 'International Tables Vol C Tables 4.2.6.8 and 6.1.1.4'
Cl Cl 0.1484 0.1585 'International Tables Vol C Tables 4.2.6.8 and 6.1.1.4'
Co Co 0.3494 0.9721 'International Tables Vol C Tables 4.2.6.8 and 6.1.1.4'

loop_
_geom_angle_atom_site_label_1
_geom_angle_atom_site_label_2
_geom_angle_atom_site_label_3
_geom_angle
N3 Co N2 90.43(17)
N3 Co N1 160.37(18)
N2 Co N1 89.92(17)
N3 Co N4 90.18(17)
N2 Co N4 178.65(19)
N1 Co N4 89.91(17)
N3 Co Cl 96.34(14)
N2 Co Cl 88.84(14)
N1 Co Cl 103.29(13)
N4 Co Cl 89.89(14)
C4 N1 C1 106.2(4)
C4 N1 Co 126.1(3)
C1 N1 Co 126.3(3)
C9 N2 C6 106.4(4)
C9 N2 Co 122.4(3)
C6 N2 Co 123.1(3)
C11 N3 C14 105.5(4)
C11 N3 Co 126.9(3)
C14 N3 Co 126.6(3)
C19 N4 C16 106.5(4)
C19 N4 Co 124.9(3)
C16 N4 Co 122.1(3)
N1 C1 C20 122.1(4)
N1 C1 C2 109.1(4)
C20 C1 C2 127.9(5)
C3 C2 C1 107.1(4)
C3 C2 C21 123.7(5)
C1 C2 C21 128.9(5)
C2 C3 C4 106.5(4)
C2 C3 C23 124.7(5)
C4 C3 C23 128.1(5)
N1 C4 C5 122.7(4)
N1 C4 C3 110.4(4)
C5 C4 C3 126.5(4)
C6 C5 C4 121.2(4)
C6 C5 C25 120.7(4)
C4 C5 C25 118.1(4)
N2 C6 C5 121.6(4)
N2 C6 C7 110.2(4)
C5 C6 C7 127.9(5)
C8 C7 C6 106.4(4)
C8 C7 C31 124.4(5)
C6 C7 C31 128.6(5)
C7 C8 C9 106.4(5)
C7 C8 C33 125.4(5)
C9 C8 C33 126.8(5)
N2 C9 C10 121.8(5)
N2 C9 C8 109.8(4)
C10 C9 C8 128.2(5)
C11 C10 C9 122.4(5)
C11 C10 C35 119.0(5)
C9 C10 C35 118.6(5)
N3 C11 C10 120.3(5)
N3 C11 C12 110.0(5)
C10 C11 C12 128.7(5)
C13 C12 C11 106.9(5)
C13 C12 C41 125.7(5)
C11 C12 C41 127.2(5)
C12 C13 C14 106.8(4)
C12 C13 C43 125.5(5)
C14 C13 C43 127.2(5)
N3 C14 C15 121.1(5)
N3 C14 C13 109.6(4)
C15 C14 C13 128.7(5)
C16 C15 C14 122.3(5)
C16 C15 C45 119.5(5)
C14 C15 C45 118.2(5)
C15 C16 N4 121.3(5)
C15 C16 C17 129.2(5)
N4 C16 C17 108.8(5)
C18 C17 C16 107.1(5)
C18 C17 C51 125.6(5)
C16 C17 C51 126.8(5)
C17 C18 C19 107.2(5)
C17 C18 C53 125.0(5)
C19 C18 C53 126.6(5)
N4 C19 C20 121.9(5)
N4 C19 C18 109.5(4)
C20 C19 C18 128.4(5)
C1 C20 C19 121.8(5)
C1 C20 C55 119.9(4)
C19 C20 C55 118.3(5)
C2 C21 C22 114.2(5)
C2 C21 H21A 108.7
C22 C21 H21A 108.7
C2 C21 H21B 108.7
C22 C21 H21B 108.7
H21A C21 H21B 107.6
C21 C22 H22A 109.5
C21 C22 H22B 109.5
H22A C22 H22B 109.5
C21 C22 H22C 109.5
H22A C22 H22C 109.5
H22B C22 H22C 109.5
C3 C23 C24 111.2(4)
C3 C23 H23A 109.4
C24 C23 H23A 109.4
C3 C23 H23B 109.4
C24 C23 H23B 109.4
H23A C23 H23B 108.0
C23 C24 H24A 109.5
C23 C24 H24B 109.5
H24A C24 H24B 109.5
C23 C24 H24C 109.5
H24A C24 H24C 109.5
H24B C24 H24C 109.5
C26 C25 C30 119.0(5)
C26 C25 C5 120.7(5)
C30 C25 C5 120.3(5)
C27 C26 C25 120.3(5)
C27 C26 H26A 119.9
C25 C26 H26A 119.9
C26 C27 C28 120.4(5)
C26 C27 H27A 119.8
C28 C27 H27A 119.8
C27 C28 C29 120.3(5)
C27 C28 H28A 119.9
C29 C28 H28A 119.9
C30 C29 C28 119.3(6)
C30 C29 H29A 120.4
C28 C29 H29A 120.4
C29 C30 C25 120.7(5)
C29 C30 H30A 119.6
C25 C30 H30A 119.6
C7 C31 C32 108.9(6)
C7 C31 C32' 109.5(8)
C32 C31 C32' 141.4(9)
C31 C32 H32A 109.5
C31 C32 H32B 109.5
H32A C32 H32B 109.5
C31 C32 H32C 109.5
H32A C32 H32C 109.5
H32B C32 H32C 109.5
C31 C32' H32D 109.5
C31 C32' H32E 109.5
H32D C32' H32E 109.5
C31 C32' H32F 109.5
H32D C32' H32F 109.5
H32E C32' H32F 109.5
C8 C33 C34 110.6(5)
C8 C33 H33A 109.5
C34 C33 H33A 109.5
C8 C33 H33B 109.5
C34 C33 H33B 109.5
H33A C33 H33B 108.1
C33 C34 H34A 109.5
C33 C34 H34B 109.5
H34A C34 H34B 109.5
C33 C34 H34C 109.5
H34A C34 H34C 109.5
H34B C34 H34C 109.5
C40 C35 C36 118.8(5)
C40 C35 C10 120.3(5)
C36 C35 C10 120.9(5)
C37 C36 C35 119.9(6)
C37 C36 H36A 120.1
C35 C36 H36A 120.1
C38 C37 C36 120.7(7)
C38 C37 H37A 119.7
C36 C37 H37A 119.7
C37 C38 C39 120.5(6)
C37 C38 H38A 119.8
C39 C38 H38A 119.8
C38 C39 C40 120.1(6)
C38 C39 H39A 120.0
C40 C39 H39A 120.0
C35 C40 C39 120.1(6)
C35 C40 H40A 120.0
C39 C40 H40A 120.0
C12 C41 C42 112.0(5)
C12 C41 H41A 109.2
C42 C41 H41A 109.2
C12 C41 H41B 109.2
C42 C41 H41B 109.2
H41A C41 H41B 107.9
C41 C42 H42A 109.5
C41 C42 H42B 109.5
H42A C42 H42B 109.5
C41 C42 H42C 109.5
H42A C42 H42C 109.5
H42B C42 H42C 109.5
C13 C43 C44 114.0(4)
C13 C43 H43A 108.7
C44 C43 H43A 108.7
C13 C43 H43B 108.7
C44 C43 H43B 108.7
H43A C43 H43B 107.6
C43 C44 H44A 109.5
C43 C44 H44B 109.5
H44A C44 H44B 109.5
C43 C44 H44C 109.5
H44A C44 H44C 109.5
H44B C44 H44C 109.5
C46 C45 C50 119.5(5)
C46 C45 C15 119.9(5)
C50 C45 C15 120.6(5)
C47 C46 C45 119.8(5)
C47 C46 H46A 120.1
C45 C46 H46A 120.1
C48 C47 C46 120.5(5)
C48 C47 H47A 119.8
C46 C47 H47A 119.8
C47 C48 C49 119.9(5)
C47 C48 H48A 120.0
C49 C48 H48A 120.0
C48 C49 C50 120.6(5)
C48 C49 H49A 119.7
C50 C49 H49A 119.7
C49 C50 C45 119.7(5)
C49 C50 H50A 120.2
C45 C50 H50A 120.2
C17 C51 C52 117.0(5)
C17 C51 H51A 108.1
C52 C51 H51A 108.1
C17 C51 H51B 108.1
C52 C51 H51B 108.1
H51A C51 H51B 107.3
C51 C52 H52A 109.5
C51 C52 H52B 109.5
H52A C52 H52B 109.5
C51 C52 H52C 109.5
H52A C52 H52C 109.5
H52B C52 H52C 109.5
C54' C53 C54 110.9(14)
C54' C53 C18 138.5(14)
C54 C53 C18 110.2(6)
C53 C54 H54A 109.5
C53 C54 H54B 109.5
H54A C54 H54B 109.5
C53 C54 H54C 109.5
H54A C54 H54C 109.5
H54B C54 H54C 109.5
C53 C54' H54D 109.5
C53 C54' H54E 109.5
H54D C54' H54E 109.5
C53 C54' H54F 109.5
H54D C54' H54F 109.5
H54E C54' H54F 109.5
C56 C55 C60 118.0(5)
C56 C55 C20 119.6(5)
C60 C55 C20 122.4(5)
C55 C56 C57 121.0(6)
C55 C56 H56A 119.5
C57 C56 H56A 119.5
C58 C57 C56 120.2(6)
C58 C57 H57A 119.9
C56 C57 H57A 119.9
C57 C58 C59 120.0(6)
C57 C58 H58A 120.0
C59 C58 H58A 120.0
C60 C59 C58 120.2(6)
C60 C59 H59A 119.9
C58 C59 H59A 119.9
C59 C60 C55 120.5(6)
C59 C60 H60A 119.7
C55 C60 H60A 119.7

loop_
_geom_bond_atom_site_label_1
_geom_bond_atom_site_label_2
_geom_bond_distance
Co N3 1.919(4)
Co N2 1.939(4)
Co N1 1.940(4)
Co N4 1.942(4)
Co Cl 2.2127(19)
N1 C4 1.370(6)
N1 C1 1.393(6)
N2 C9 1.376(6)
N2 C6 1.378(6)
N3 C11 1.387(7)
N3 C14 1.400(6)
N4 C19 1.373(6)
N4 C16 1.393(6)
C1 C20 1.398(7)
C1 C2 1.468(7)
C2 C3 1.362(7)
C2 C21 1.511(7)
C3 C4 1.465(7)
C3 C23 1.505(7)
C4 C5 1.414(7)
C5 C6 1.393(7)
C5 C25 1.503(7)
C6 C7 1.452(7)
C7 C8 1.383(7)
C7 C31 1.514(7)
C8 C9 1.460(7)
C8 C33 1.492(7)
C9 C10 1.397(7)
C10 C11 1.397(7)
C10 C35 1.499(7)
C11 C12 1.453(7)
C12 C13 1.376(7)
C12 C41 1.505(7)
C13 C14 1.455(7)
C13 C43 1.508(7)
C14 C15 1.405(7)
C15 C16 1.386(7)
C15 C45 1.495(7)
C16 C17 1.458(8)
C17 C18 1.354(8)
C17 C51 1.516(7)
C18 C19 1.456(7)
C18 C53 1.503(8)
C19 C20 1.403(7)
C20 C55 1.484(7)
C21 C22 1.527(8)
C21 H21A 0.9900
C21 H21B 0.9900
C22 H22A 0.9800
C22 H22B 0.9800
C22 H22C 0.9800
C23 C24 1.514(8)
C23 H23A 0.9900
C23 H23B 0.9900
C24 H24A 0.9800
C24 H24B 0.9800
C24 H24C 0.9800
C25 C26 1.386(7)
C25 C30 1.396(7)
C26 C27 1.373(7)
C26 H26A 0.9500
C27 C28 1.382(8)
C27 H27A 0.9500
C28 C29 1.382(8)
C28 H28A 0.9500
C29 C30 1.382(7)
C29 H29A 0.9500
C30 H30A 0.9500
C31 C32 1.597(12)
C31 C32' 1.61(2)
C32 H32A 0.9800
C32 H32B 0.9800
C32 H32C 0.9800
C32' H32D 0.9800
C32' H32E 0.9800
C32' H32F 0.9800
C33 C34 1.538(9)
C33 H33A 0.9900
C33 H33B 0.9900
C34 H34A 0.9800
C34 H34B 0.9800
C34 H34C 0.9800
C35 C40 1.396(8)
C35 C36 1.397(8)
C36 C37 1.391(8)
C36 H36A 0.9500
C37 C38 1.366(10)
C37 H37A 0.9500
C38 C39 1.368(10)
C38 H38A 0.9500
C39 C40 1.398(8)
C39 H39A 0.9500
C40 H40A 0.9500
C41 C42 1.535(9)
C41 H41A 0.9900
C41 H41B 0.9900
C42 H42A 0.9800
C42 H42B 0.9800
C42 H42C 0.9800
C43 C44 1.517(8)
C43 H43A 0.9900
C43 H43B 0.9900
C44 H44A 0.9800
C44 H44B 0.9800
C44 H44C 0.9800
C45 C46 1.394(7)
C45 C50 1.394(8)
C46 C47 1.393(7)
C46 H46A 0.9500
C47 C48 1.375(8)
C47 H47A 0.9500
C48 C49 1.378(8)
C48 H48A 0.9500
C49 C50 1.392(7)
C49 H49A 0.9500
C50 H50A 0.9500
C51 C52 1.521(9)
C51 H51A 0.9900
C51 H51B 0.9900
C52 H52A 0.9800
C52 H52B 0.9800
C52 H52C 0.9800
C53 C54' 1.30(3)
C53 C54 1.431(11)
C54 H54A 0.9800
C54 H54B 0.9800
C54 H54C 0.9800
C54' H54D 0.9800
C54' H54E 0.9800
C54' H54F 0.9800
C55 C56 1.394(8)
C55 C60 1.407(8)
C56 C57 1.400(8)
C56 H56A 0.9500
C57 C58 1.356(9)
C57 H57A 0.9500
C58 C59 1.404(10)
C58 H58A 0.9500
C59 C60 1.380(8)
C59 H59A 0.9500
C60 H60A 0.9500
